data_2231612
loop_
_publ_author_name
'Jenkinson, Sarah F.'
'Lenagh-Snow, Gabriel M. J.'
'Fleet, George W. J.'
'Thompson, Amber L.'

_publ_section_title
;
 <i>N</i>-Benzyl-1,3-dideoxy-1,3-imino-<small>L</small>-xylitol
;
_journal_coeditor_code LH5318
_journal_issue 9
_journal_name_full 'Acta Crystallographica Section E'
_journal_page_first o2452
_journal_paper_doi 10.1107/S160053681103399X
_journal_volume 67
_journal_year 2011
_chemical_formula_iupac 'C12 H17 N1 O3'
_chemical_formula_moiety 'C12 H17 N1 O3'
_chemical_formula_sum 'C12 H17 N O3'
_chemical_formula_weight 223.27
_chemical_name_systematic
;
<i>N</i>-Benzyl-1,3-dideoxy-1,3-imino-<i>L</i>-xylitol
;
_space_group_IT_number 19
_symmetry_cell_setting orthorhombic
_symmetry_space_group_name_Hall 'P 2ac 2ab'
_symmetry_space_group_name_H-M 'P 21 21 21'
_atom_sites_solution_hydrogens geom
_atom_sites_solution_primary direct
_cell_angle_alpha 90
_cell_angle_beta 90
_cell_angle_gamma 90
_cell_formula_units_Z 4
_cell_length_a 6.2309(2)
_cell_length_b 9.3918(4)
_cell_length_c 19.9175(9)
_cell_measurement_reflns_used 1467
_cell_measurement_temperature 150
_cell_measurement_theta_max 27
_cell_measurement_theta_min 5
_cell_volume 1165.56(8)
_computing_cell_refinement 'DENZO/SCALEPACK (Otwinowski & Minor, 1997)'
_computing_data_collection 'COLLECT (Nonius, 2001)'
_computing_data_reduction 'DENZO/SCALEPACK (Otwinowski & Minor, 1997)'
_computing_molecular_graphics 'CAMERON (Watkin <i>et al.</i>, 1996)'
_computing_publication_material 'CRYSTALS (Betteridge <i>et al.</i>, 2003)'
_computing_structure_refinement 'CRYSTALS (Betteridge <i>et al.</i>, 2003)'
_computing_structure_solution 'SIR92 (Altomare <i>et al.</i>, 1994)'
_diffrn_ambient_temperature 150
_diffrn_measured_fraction_theta_full 0.988
_diffrn_measured_fraction_theta_max 0.982
_diffrn_measurement_device area
_diffrn_measurement_device_type 'Nonius KappaCCD'
_diffrn_measurement_method \w
_diffrn_radiation_monochromator graphite
_diffrn_radiation_type 'Mo K\a'
_diffrn_radiation_wavelength 0.71073
_diffrn_reflns_av_R_equivalents 0.065
_diffrn_reflns_limit_h_max 8
_diffrn_reflns_limit_h_min -8
_diffrn_reflns_limit_k_max 12
_diffrn_reflns_limit_k_min -12
_diffrn_reflns_limit_l_max 25
_diffrn_reflns_limit_l_min -25
_diffrn_reflns_number 6149
_diffrn_reflns_theta_full 25.830
_diffrn_reflns_theta_max 27.478
_diffrn_reflns_theta_min 5.242
_diffrn_standards_number 0
_exptl_absorpt_coefficient_mu 0.091
_exptl_absorpt_correction_T_max 0.99
_exptl_absorpt_correction_T_min 0.97
_exptl_absorpt_correction_type multi-scan
_exptl_absorpt_process_details '(DENZO/SCALEPACK; Otwinowski & Minor, 1997)'
_exptl_crystal_colour colourless
_exptl_crystal_density_diffrn 1.272
_exptl_crystal_density_method 'not measured'
_exptl_crystal_description prism
_exptl_crystal_F_000 480
_exptl_crystal_size_max 0.200
_exptl_crystal_size_mid 0.100
_exptl_crystal_size_min 0.070
_refine_diff_density_max 0.49
_refine_diff_density_min -0.49
_refine_ls_extinction_coef 40E1(7)
_refine_ls_extinction_method 'Larson (1970), Equation 22'
_refine_ls_goodness_of_fit_ref 0.9505
_refine_ls_hydrogen_treatment constr
_refine_ls_matrix_type full
_refine_ls_number_parameters 146
_refine_ls_number_reflns 1541
_refine_ls_number_restraints 0
_refine_ls_R_factor_all 0.0753
_refine_ls_R_factor_gt 0.0448
_refine_ls_shift/su_max 0.0002627
_refine_ls_shift/su_mean 0.0000318
_refine_ls_structure_factor_coef Fsqd
_refine_ls_weighting_details
;
Method = modified Sheldrick, w = 1/[\s^2^(F^2^) + (0.05P)^2^ + 0.13P],
where P = [max(Fo^2^,0) + 2Fc^2^]/3
;
_refine_ls_weighting_scheme calc
_refine_ls_wR_factor_all 0.1022
_refine_ls_wR_factor_gt 0.0911
_refine_ls_wR_factor_ref 0.1022
_reflns_number_gt 1098
_reflns_number_total 1541
_reflns_threshold_expression I>2\s(I)
_cod_data_source_file lh5318.cif
_cod_data_source_block I
_cod_original_formula_sum 'C12 H17 N1 O3'
_cod_database_code 2231612
_cod_database_fobs_code 2231612

loop_
_symmetry_equiv_pos_as_xyz
x,y,z
x+1/2,-y+1/2,-z
-x,y+1/2,-z+1/2
-x+1/2,-y,z+1/2

loop_
_atom_site_type_symbol
_atom_site_label
_atom_site_fract_x
_atom_site_fract_y
_atom_site_fract_z
_atom_site_U_iso_or_equiv
_atom_site_adp_type
_atom_site_occupancy
O O1 0.7910(3) 0.89266(18) 0.79718(9) 0.0257 Uani 1.0000
C C2 0.8327(4) 0.7498(3) 0.81847(12) 0.0246 Uani 1.0000
C C3 0.9587(4) 0.6675(3) 0.76640(12) 0.0212 Uani 1.0000
O O4 1.1771(3) 0.71531(19) 0.75988(9) 0.0261 Uani 1.0000
C C5 0.8472(4) 0.6736(3) 0.69895(12) 0.0206 Uani 1.0000
N N6 0.9436(3) 0.5853(2) 0.64366(9) 0.0198 Uani 1.0000
C C7 1.0678(4) 0.6647(3) 0.59325(12) 0.0248 Uani 1.0000
C C8 1.1061(4) 0.5768(3) 0.53082(12) 0.0252 Uani 1.0000
C C9 1.2467(4) 0.4615(3) 0.53077(13) 0.0286 Uani 1.0000
C C10 1.2791(5) 0.3829(3) 0.47302(15) 0.0384 Uani 1.0000
C C11 1.1727(5) 0.4177(3) 0.41474(14) 0.0366 Uani 1.0000
C C12 1.0312(5) 0.5309(3) 0.41392(14) 0.0373 Uani 1.0000
C C13 0.9984(5) 0.6088(3) 0.47187(13) 0.0313 Uani 1.0000
C C14 0.7214(4) 0.5438(3) 0.62186(13) 0.0277 Uani 1.0000
C C15 0.6349(4) 0.5921(3) 0.69017(12) 0.0245 Uani 1.0000
O O16 0.6117(3) 0.48138(19) 0.73784(9) 0.0277 Uani 1.0000
H H22 0.9101 0.7535 0.8624 0.0291 Uiso 1.0000
H H21 0.6964 0.7000 0.8265 0.0280 Uiso 1.0000
H H31 0.9716 0.5645 0.7806 0.0250 Uiso 1.0000
H H51 0.8349 0.7719 0.6843 0.0251 Uiso 1.0000
H H72 1.2057 0.6871 0.6139 0.0252 Uiso 1.0000
H H71 0.9916 0.7537 0.5814 0.0268 Uiso 1.0000
H H91 1.3207 0.4363 0.5701 0.0319 Uiso 1.0000
H H101 1.3719 0.3075 0.4739 0.0480 Uiso 1.0000
H H111 1.1995 0.3646 0.3761 0.0436 Uiso 1.0000
H H121 0.9557 0.5547 0.3747 0.0440 Uiso 1.0000
H H131 0.9009 0.6860 0.4710 0.0365 Uiso 1.0000
H H141 0.7104 0.4397 0.6145 0.0348 Uiso 1.0000
H H142 0.6670 0.5939 0.5830 0.0324 Uiso 1.0000
H H151 0.5114 0.6524 0.6881 0.0289 Uiso 1.0000
H H41 1.1628 0.8040 0.7623 0.0399 Uiso 1.0000
H H161 0.4864 0.4499 0.7314 0.0409 Uiso 1.0000
H H11 0.8789 0.9468 0.8187 0.0398 Uiso 1.0000

loop_
_atom_site_aniso_label
_atom_site_aniso_U_11
_atom_site_aniso_U_22
_atom_site_aniso_U_33
_atom_site_aniso_U_12
_atom_site_aniso_U_13
_atom_site_aniso_U_23
O1 0.0245(9) 0.0213(9) 0.0312(9) 0.0011(8) -0.0042(8) -0.0039(9)
C2 0.0288(15) 0.0219(14) 0.0231(13) -0.0006(12) -0.0021(11) 0.0021(11)
C3 0.0174(12) 0.0210(13) 0.0251(13) -0.0022(11) -0.0003(11) 0.0004(12)
O4 0.0193(9) 0.0254(10) 0.0336(10) 0.0013(8) -0.0012(8) -0.0025(9)
C5 0.0242(13) 0.0189(12) 0.0187(11) -0.0011(11) 0.0015(11) -0.0004(11)
N6 0.0205(10) 0.0233(11) 0.0157(10) -0.0008(10) -0.0005(9) -0.0030(10)
C7 0.0226(13) 0.0283(15) 0.0236(13) -0.0042(13) 0.0003(12) -0.0009(12)
C8 0.0246(14) 0.0304(15) 0.0206(12) -0.0055(13) 0.0004(11) 0.0012(12)
C9 0.0224(13) 0.0402(17) 0.0232(13) 0.0039(13) 0.0016(12) 0.0029(13)
C10 0.0325(16) 0.0423(18) 0.0404(16) 0.0075(15) 0.0068(15) -0.0048(16)
C11 0.0372(16) 0.0458(19) 0.0267(14) 0.0000(16) 0.0051(14) -0.0056(15)
C12 0.0399(17) 0.0489(19) 0.0232(14) -0.0010(17) -0.0029(14) -0.0025(14)
C13 0.0350(16) 0.0333(16) 0.0256(13) 0.0041(14) -0.0033(12) 0.0017(14)
C14 0.0212(13) 0.0347(16) 0.0273(14) -0.0005(13) -0.0055(12) -0.0009(13)
C15 0.0174(12) 0.0286(15) 0.0275(12) 0.0059(12) -0.0002(11) 0.0017(13)
O16 0.0215(9) 0.0282(10) 0.0335(10) -0.0042(8) -0.0010(9) 0.0070(9)

loop_
_atom_type_symbol
_atom_type_scat_Cromer_Mann_a1
_atom_type_scat_Cromer_Mann_a2
_atom_type_scat_Cromer_Mann_a3
_atom_type_scat_Cromer_Mann_a4
_atom_type_scat_Cromer_Mann_b1
_atom_type_scat_Cromer_Mann_b2
_atom_type_scat_Cromer_Mann_b3
_atom_type_scat_Cromer_Mann_b4
_atom_type_scat_Cromer_Mann_c
_atom_type_scat_dispersion_real
_atom_type_scat_dispersion_imag
_atom_type_scat_source
C 2.3100 1.0200 1.5886 0.8650 20.8439 10.2075 0.5687 51.6512 0.2156 0.0033 0.0016 'International Tables Vol C 4.2.6.8 and 6.1.1.4'
H 0.4930 0.3229 0.1402 0.0408 10.5109 26.1257 3.1424 57.7998 0.0030 0.0000 0.0000 'International Tables Vol C 4.2.6.8 and 6.1.1.4'
N 12.2126 3.1322 2.0125 1.1663 0.0057 9.8933 28.9975 0.5826 -11.5290 0.0061 0.0033 'International Tables Vol C 4.2.6.8 and 6.1.1.4'
O 3.0485 2.2868 1.5463 0.8670 13.2771 5.7011 0.3239 32.9089 0.2508 0.0106 0.0060 'International Tables Vol C 4.2.6.8 and 6.1.1.4'

loop_
_geom_angle_atom_site_label_1
_geom_angle_atom_site_label_2
_geom_angle_atom_site_label_3
_geom_angle
_geom_angle_publ_flag
C2 O1 H11 106.9 no
O1 C2 C3 111.7(2) no
O1 C2 H22 108.3 no
C3 C2 H22 111.6 no
O1 C2 H21 109.7 no
C3 C2 H21 108.5 no
H22 C2 H21 106.9 no
C2 C3 O4 113.2(2) no
C2 C3 C5 110.5(2) no
O4 C3 C5 110.0(2) no
C2 C3 H31 109.8 no
O4 C3 H31 104.4 no
C5 C3 H31 108.7 no
C3 O4 H41 101.8 no
C3 C5 N6 116.5(2) no
C3 C5 C15 118.5(2) no
N6 C5 C15 89.19(17) no
C3 C5 H51 109.8 no
N6 C5 H51 109.6 no
C15 C5 H51 111.8 no
C5 N6 C7 115.48(19) no
C5 N6 C14 89.22(17) no
C7 N6 C14 114.8(2) no
N6 C7 C8 111.6(2) no
N6 C7 H72 106.5 no
C8 C7 H72 109.0 no
N6 C7 H71 109.8 no
C8 C7 H71 109.9 no
H72 C7 H71 109.9 no
C7 C8 C9 121.6(2) no
C7 C8 C13 120.2(2) no
C9 C8 C13 118.2(2) no
C8 C9 C10 120.5(3) no
C8 C9 H91 120.3 no
C10 C9 H91 119.2 no
C9 C10 C11 120.3(3) no
C9 C10 H101 119.4 no
C11 C10 H101 120.3 no
C10 C11 C12 120.0(3) no
C10 C11 H111 118.9 no
C12 C11 H111 121.1 no
C11 C12 C13 119.5(3) no
C11 C12 H121 120.9 no
C13 C12 H121 119.6 no
C8 C13 C12 121.4(3) no
C8 C13 H131 119.5 no
C12 C13 H131 119.1 no
N6 C14 C15 89.48(18) no
N6 C14 H141 111.2 no
C15 C14 H141 113.5 no
N6 C14 H142 115.3 no
C15 C14 H142 116.3 no
H141 C14 H142 109.7 no
C5 C15 C14 86.89(19) no
C5 C15 O16 112.1(2) no
C14 C15 O16 114.5(2) no
C5 C15 H151 113.7 no
C14 C15 H151 114.9 no
O16 C15 H151 112.5 no
C15 O16 H161 104.4 no

loop_
_geom_bond_atom_site_label_1
_geom_bond_atom_site_label_2
_geom_bond_distance
_geom_bond_publ_flag
O1 C2 1.431(3) no
O1 H11 0.862 no
C2 C3 1.513(3) no
C2 H22 1.000 no
C2 H21 0.982 no
C3 O4 1.439(3) no
C3 C5 1.514(3) no
C3 H31 1.011 no
O4 H41 0.839 no
C5 N6 1.504(3) no
C5 C15 1.538(3) no
C5 H51 0.971 no
N6 C7 1.471(3) no
N6 C14 1.503(3) no
C7 C8 1.512(3) no
C7 H72 0.976 no
C7 H71 0.990 no
C8 C9 1.393(4) no
C8 C13 1.385(4) no
C9 C10 1.382(4) no
C9 H91 0.939 no
C10 C11 1.376(4) no
C10 H101 0.914 no
C11 C12 1.381(4) no
C11 H111 0.932 no
C12 C13 1.382(4) no
C12 H121 0.939 no
C13 H131 0.945 no
C14 C15 1.532(3) no
C14 H141 0.991 no
C14 H142 0.967 no
C15 O16 1.416(3) no
C15 H151 0.956 no
O16 H161 0.844 no

loop_
_geom_hbond_atom_site_label_D
_geom_hbond_atom_site_label_H
_geom_hbond_atom_site_label_A
_geom_hbond_site_symmetry_A
_geom_hbond_distance_DH
_geom_hbond_distance_HA
_geom_hbond_distance_DA
_geom_hbond_angle_DHA
_geom_hbond_publ_flag
C11 H111 O4 4_764 0.93 2.55 3.457(4) 164 no
C15 H151 O4 1_455 0.96 2.59 3.377(4) 139 no
O4 H41 O16 3_756 0.84 2.18 2.825(4) 134 yes
O16 H161 O1 3_646 0.84 1.90 2.735(4) 171 yes
O1 H11 N6 3_756 0.86 1.86 2.719(4) 171 yes

loop_
_cod_related_entry_id
_cod_related_entry_database
_cod_related_entry_code
1 ChemSpider 30656954
